data_1569860
loop_
_publ_author_name
'Lin, Jieli'
'Liu, Shihua'
'Zhang, Jie'
'Gr&#xfc;tzmacher, Hansj&#xf6;rg'
'Su, Cheng-Yong'
'Li, Zhongshu'

_publ_section_title
;
 Room temperature stable <i>E</i>,<i>Z</i>-diphosphenes: their
 isomerization, coordination, and cycloaddition chemistry.
;
_journal_issue 39
_journal_name_full 'Chemical science'
_journal_page_first 10944
_journal_page_last 10952
_journal_paper_doi 10.1039/d3sc04506d
_journal_volume 14
_journal_year 2023
_chemical_formula_moiety 'C56 H77 Au Cl N4 P2, 2(C6 H5 F)'
_chemical_formula_sum 'C68 H87 Au Cl F2 N4 P2'
_chemical_formula_weight 1292.77
_space_group_crystal_system monoclinic
_space_group_IT_number 14
_space_group_name_Hall '-P 2ybc'
_space_group_name_H-M_alt 'P 1 21/c 1'
_atom_sites_solution_hydrogens geom
_atom_sites_solution_primary dual
_audit_creation_date 2023-06-17
_audit_creation_method
;
Olex2 1.5
(compiled 2021.12.09 svn.r5202d8cf for OlexSys, GUI svn.r6439)
;
_audit_update_record
;
2023-06-20 deposited with the CCDC.	2023-09-11 downloaded from the CCDC.
;
_cell_angle_alpha 90
_cell_angle_beta 98.502(6)
_cell_angle_gamma 90
_cell_formula_units_Z 4
_cell_length_a 13.8709(9)
_cell_length_b 20.0194(14)
_cell_length_c 23.2162(14)
_cell_measurement_reflns_used 13775
_cell_measurement_temperature 149.99(10)
_cell_measurement_theta_max 28.0600
_cell_measurement_theta_min 2.4920
_cell_volume 6376.0(7)
_computing_cell_refinement 'CrysAlisPro 1.171.39.28b (Rigaku OD, 2015)'
_computing_data_collection 'CrysAlisPro 1.171.39.28b (Rigaku OD, 2015)'
_computing_data_reduction 'CrysAlisPro 1.171.39.28b (Rigaku OD, 2015)'
_computing_molecular_graphics 'Olex2 1.5 (Dolomanov et al., 2009)'
_computing_publication_material 'Olex2 1.5 (Dolomanov et al., 2009)'
_computing_structure_refinement 'SHELXL 2014/7 (Sheldrick, 2015)'
_computing_structure_solution 'SHELXT 2014/5 (Sheldrick, 2014)'
_diffrn_ambient_environment N~2~
_diffrn_ambient_temperature 149.99(10)
_diffrn_detector 'CCD plate'
_diffrn_measured_fraction_theta_full 0.999
_diffrn_measured_fraction_theta_max 0.924
_diffrn_measurement_details
;
List of Runs (angles in degrees, time in seconds):

  # Type    Start    End  Width  t~exp~   \w     \q     \k     \f   Frames
#--------------------------------------------------------------------------
  1  \w    -87.00 -34.00   0.50   90.00    --    0.00 -38.00-180.00  106
  2  \w    -18.00  18.00   0.50   90.00    --    0.00  57.00-120.00   72
  3  \w     37.00  65.00   0.50   90.00    --    0.00  57.00-120.00   56
  4  \w    -84.00   8.00   0.50   90.00    --    0.00 -77.00 -90.00  184
  5  \w    -88.00 -44.00   0.50   90.00    --    0.00 -19.00  90.00   88
  6  \w    -88.00 -51.00   0.50   90.00    --    0.00 -57.00 -30.00   74
  7  \w    -25.00   1.00   0.50   90.00    --    0.00 -38.00  30.00   52
  8  \w    -19.00  21.00   0.50   90.00    --    0.00  60.00 -59.66   80
  9  \w    -12.00  13.00   0.50   90.00    --    0.00 -38.00  90.00   50
;
_diffrn_measurement_device 'four-circle diffractometer'
_diffrn_measurement_device_type 'XtaLAB AFC12 (RINC): Kappa dual offset/far'
_diffrn_measurement_method '\w scans'
_diffrn_orient_matrix_type 'CrysAlisPro convention (1999,Acta A55,543-557)'
_diffrn_orient_matrix_UB_11 -0.0258304000
_diffrn_orient_matrix_UB_12 0.0151872000
_diffrn_orient_matrix_UB_13 0.0206927000
_diffrn_orient_matrix_UB_21 0.0284208000
_diffrn_orient_matrix_UB_22 -0.0182508000
_diffrn_orient_matrix_UB_23 0.0226195000
_diffrn_orient_matrix_UB_31 0.0345990000
_diffrn_orient_matrix_UB_32 0.0263287000
_diffrn_orient_matrix_UB_33 0.0037387000
_diffrn_radiation_monochromator graphite
_diffrn_radiation_probe x-ray
_diffrn_radiation_type 'Mo K\a'
_diffrn_radiation_wavelength 0.71073
_diffrn_reflns_av_R_equivalents 0.0908
_diffrn_reflns_av_unetI/netI 0.0698
_diffrn_reflns_Laue_measured_fraction_full 0.999
_diffrn_reflns_Laue_measured_fraction_max 0.924
_diffrn_reflns_limit_h_max 18
_diffrn_reflns_limit_h_min -19
_diffrn_reflns_limit_k_max 27
_diffrn_reflns_limit_k_min -27
_diffrn_reflns_limit_l_max 31
_diffrn_reflns_limit_l_min -32
_diffrn_reflns_number 93106
_diffrn_reflns_point_group_measured_fraction_full 0.999
_diffrn_reflns_point_group_measured_fraction_max 0.924
_diffrn_reflns_theta_full 25.242
_diffrn_reflns_theta_max 29.818
_diffrn_reflns_theta_min 2.677
_diffrn_source 'fine-focus sealed X-ray tube'
_diffrn_source_type 'Enhance (Mo) X-ray Source'
_exptl_absorpt_coefficient_mu 2.448
_exptl_absorpt_correction_T_max 1.00000
_exptl_absorpt_correction_T_min 0.94865
_exptl_absorpt_correction_type multi-scan
_exptl_absorpt_process_details
;
CrysAlisPro 1.171.39.28b (Rigaku Oxford Diffraction, 2015)
Empirical absorption correction using spherical harmonics,
 implemented in SCALE3 ABSPACK scaling algorithm.
;
_exptl_crystal_colour 'clear reddish red'
_exptl_crystal_colour_lustre clear
_exptl_crystal_colour_modifier reddish
_exptl_crystal_colour_primary red
_exptl_crystal_density_diffrn 1.347
_exptl_crystal_description block
_exptl_crystal_F_000 2668
_exptl_crystal_size_max 0.12
_exptl_crystal_size_mid 0.1
_exptl_crystal_size_min 0.05
_refine_diff_density_max 1.761
_refine_diff_density_min -0.641
_refine_diff_density_rms 0.120
_refine_ls_extinction_method none
_refine_ls_goodness_of_fit_ref 1.007
_refine_ls_hydrogen_treatment constr
_refine_ls_matrix_type full
_refine_ls_number_parameters 690
_refine_ls_number_reflns 16888
_refine_ls_number_restraints 24
_refine_ls_restrained_S_all 1.007
_refine_ls_R_factor_all 0.0885
_refine_ls_R_factor_gt 0.0447
_refine_ls_shift/su_max 0.003
_refine_ls_shift/su_mean 0.000
_refine_ls_structure_factor_coef Fsqd
_refine_ls_weighting_details 'w=1/[\s^2^(Fo^2^)+(0.0543P)^2^+7.0281P] where P=(Fo^2^+2Fc^2^)/3'
_refine_ls_weighting_scheme calc
_refine_ls_wR_factor_gt 0.0984
_refine_ls_wR_factor_ref 0.1146
_reflns_Friedel_coverage 0.000
_reflns_number_gt 11176
_reflns_number_total 16888
_reflns_threshold_expression 'I > 2\s(I)'
_cod_data_source_file d3sc04506d2.cif
_cod_data_source_block Z-2b_AuCl
_cod_depositor_comments 'Adding full bibliography for 1569855--1569860.cif.'
_cod_database_code 1569860
_shelx_shelxl_version_number 2014/7
_shelx_space_group_comment
;
The symmetry employed for this shelxl refinement is uniquely defined
by the following loop, which should always be used as a source of
symmetry information in preference to the above space-group names.
They are only intended as comments.
;
_olex2_refinement_description
;
1. Uiso/Uaniso restraints and constraints
Uanis(C34) \\sim Ueq, Uanis(C35) \\sim Ueq: with sigma of 0.005 and sigma for
terminal atoms of 0.01
Uanis(C29) \\sim Ueq, Uanis(C30) \\sim Ueq: with sigma of 0.005 and sigma for
terminal atoms of 0.01
2. Others
 Sof(H64)=Sof(F4)=1-FVAR(1)
 Sof(H60)=Sof(F3)=FVAR(1)
 Sof(H31D)=Sof(H31E)=Sof(H31F)=Sof(C28)=1-FVAR(2)
 Sof(H31A)=Sof(H31B)=Sof(H31C)=Sof(C27)=FVAR(2)
 Sof(C30)=Sof(H30A)=Sof(H30B)=Sof(H30C)=1-FVAR(3)
 Sof(C29)=Sof(H29A)=Sof(H29B)=Sof(H29C)=FVAR(3)
 Sof(H32A)=Sof(C34)=Sof(H34A)=Sof(H34B)=Sof(H34C)=1-FVAR(4)
 Sof(H32)=Sof(C35)=Sof(H35A)=Sof(H35B)=Sof(H35C)=FVAR(4)
 Fixed Sof: F2(0.5) C68(0.5) C77(0.5) H77(0.5) C71(0.5) H71(0.5) C66(0.5)
 H66(0.5) C70(0.5) H70(0.5) C69(0.5) H69(0.5) F1(0.5) C73(0.5) H73(0.5)
 C72(0.5) H72(0.5) C67(0.5) C76(0.5) H76(0.5) C75(0.5) H75(0.5) C74(0.5)
 H74(0.5)
3.a Ternary CH refined with riding coordinates:
 C16(H16), C19(H19), C32(H32), C32(H32A), C37(H37), C46(H46), C55(H55), C58(H58)
3.b Secondary CH2 refined with riding coordinates:
 C5(H5A,H5B), C6(H6A,H6B), C7(H7A,H7B), C8(H8A,H8B)
3.c Aromatic/amide H refined with riding coordinates:
 C1(H1), C3(H3), C11(H11), C12(H12), C13(H13), C23(H23), C24(H24), C25(H25),
 C40(H40), C41(H41), C42(H42), C50(H50), C51(H51), C52(H52), C60(H60), C61(H61),
  C62(H62), C63(H63), C64(H64), C65(H65), C77(H77), C71(H71), C66(H66),
 C70(H70), C69(H69), C73(H73), C72(H72), C76(H76), C75(H75), C74(H74)
3.d Fitted hexagon refined as free rotating group:
 C68(C77,C71,C66,C70,C69), C73(C72,C67,C76,C75,C74)
3.e Idealised Me refined as rotating group:
 C15(H15A,H15B,H15C), C17(H17A,H17B,H17C), C18(H18A,H18B,H18C), C20(H20A,H20B,
 H20C), C31(H31A,H31B,H31C), C31(H31D,H31E,H31F), C33(H33A,H33B,H33C), C36(H36A,
 H36B,H36C), C38(H38A,H38B,H38C), C45(H45A,H45B,H45C), C47(H47A,H47B,H47C),
 C54(H54A,H54B,H54C), C56(H56A,H56B,H56C), C57(H57A,H57B,H57C), C59(H59A,H59B,
 H59C), C29(H29A,H29B,H29C), C35(H35A,H35B,H35C), C30(H30A,H30B,H30C), C34(H34A,
 H34B,H34C)
;
_olex2_submission_special_instructions 'No special instructions were received'
_oxdiff_exptl_absorpt_empirical_details
;
Empirical correction (ABSPACK) includes:
- Absorption correction using spherical harmonics
- Frame scaling
;
_oxdiff_exptl_absorpt_empirical_full_max 1.058
_oxdiff_exptl_absorpt_empirical_full_min 0.957

loop_
_space_group_symop_operation_xyz
'x, y, z'
'-x, y+1/2, -z+1/2'
'-x, -y, -z'
'x, -y-1/2, z-1/2'

loop_
_atom_site_label
_atom_site_type_symbol
_atom_site_fract_x
_atom_site_fract_y
_atom_site_fract_z
_atom_site_U_iso_or_equiv
_atom_site_adp_type
_atom_site_occupancy
_atom_site_site_symmetry_order
_atom_site_calc_flag
_atom_site_refinement_flags_posn
_atom_site_refinement_flags_adp
_atom_site_refinement_flags_occupancy
_atom_site_disorder_assembly
_atom_site_disorder_group
Au1 Au 0.17396(2) 0.72320(2) 0.21727(2) 0.02759(6) Uani 1 1 d . . . . .
Cl1 Cl 0.07118(9) 0.79472(6) 0.15692(5) 0.0397(3) Uani 1 1 d . . . . .
P1 P 0.23566(8) 0.61916(5) 0.26552(5) 0.0230(2) Uani 1 1 d . . . . .
P2 P 0.32749(8) 0.70432(5) 0.28025(5) 0.0221(2) Uani 1 1 d . . . . .
N1 N 0.3848(2) 0.80917(17) 0.43213(14) 0.0217(7) Uani 1 1 d . . . . .
N2 N 0.4598(2) 0.82065(17) 0.35515(14) 0.0217(7) Uani 1 1 d . . . . .
N3 N 0.1036(3) 0.5209(2) 0.38486(17) 0.0442(11) Uani 1 1 d . . . . .
N4 N 0.0802(3) 0.50419(18) 0.28992(16) 0.0289(8) Uani 1 1 d . . . . .
C1 C 0.1868(3) 0.5986(2) 0.32870(18) 0.0251(8) Uani 1 1 d . . . . .
H1 H 0.2026 0.6264 0.3619 0.030 Uiso 1 1 calc R U . . .
C2 C 0.1264(3) 0.5441(2) 0.33317(18) 0.0269(9) Uani 1 1 d . . . . .
C3 C 0.3238(3) 0.7388(2) 0.34928(17) 0.0227(8) Uani 1 1 d . . . . .
H3 H 0.2741 0.7232 0.3700 0.027 Uiso 1 1 calc R U . . .
C4 C 0.3865(3) 0.78651(19) 0.37605(17) 0.0199(7) Uani 1 1 d . . . . .
C5 C 0.0171(5) 0.4548(4) 0.3122(3) 0.068(2) Uani 1 1 d . . . . .
H5A H 0.0294 0.4095 0.2979 0.082 Uiso 1 1 calc R U . . .
H5B H -0.0525 0.4661 0.3006 0.082 Uiso 1 1 calc R U . . .
C6 C 0.0453(4) 0.4593(2) 0.3774(2) 0.0366(11) Uani 1 1 d . . . . .
H6A H -0.0130 0.4627 0.3972 0.044 Uiso 1 1 calc R U . . .
H6B H 0.0843 0.4201 0.3928 0.044 Uiso 1 1 calc R U . . .
C7 C 0.4474(3) 0.8683(2) 0.44447(18) 0.0242(8) Uani 1 1 d . . . . .
H7A H 0.4817 0.8679 0.4850 0.029 Uiso 1 1 calc R U . . .
H7B H 0.4094 0.9102 0.4377 0.029 Uiso 1 1 calc R U . . .
C8 C 0.5180(3) 0.8604(2) 0.40112(19) 0.0270(9) Uani 1 1 d . . . . .
H8A H 0.5364 0.9042 0.3862 0.032 Uiso 1 1 calc R U . . .
H8B H 0.5777 0.8363 0.4184 0.032 Uiso 1 1 calc R U . . .
C9 C 0.0627(3) 0.5228(2) 0.22926(17) 0.0235(8) Uani 1 1 d . . . . .
C10 C 0.1164(3) 0.4903(2) 0.19094(19) 0.0265(9) Uani 1 1 d . . . . .
C11 C 0.0995(3) 0.5091(2) 0.1324(2) 0.0321(10) Uani 1 1 d . . . . .
H11 H 0.1337 0.4872 0.1053 0.039 Uiso 1 1 calc R U . . .
C12 C 0.0337(3) 0.5593(2) 0.1133(2) 0.0331(10) Uani 1 1 d . . . . .
H12 H 0.0245 0.5722 0.0735 0.040 Uiso 1 1 calc R U . . .
C13 C -0.0191(3) 0.5909(2) 0.15220(19) 0.0294(9) Uani 1 1 d . . . . .
H13 H -0.0639 0.6254 0.1387 0.035 Uiso 1 1 calc R U . . .
C14 C -0.0066(3) 0.5723(2) 0.21055(19) 0.0262(9) Uani 1 1 d . . . . .
C15 C -0.1767(4) 0.5818(3) 0.2351(3) 0.0600(17) Uani 1 1 d . . . . .
H15A H -0.2009 0.5956 0.1951 0.090 Uiso 1 1 calc R U . . .
H15B H -0.2171 0.6020 0.2617 0.090 Uiso 1 1 calc R U . . .
H15C H -0.1799 0.5330 0.2380 0.090 Uiso 1 1 calc R U . . .
C16 C -0.0695(3) 0.6051(2) 0.2519(2) 0.0338(10) Uani 1 1 d . . . . .
H16 H -0.0456 0.5894 0.2924 0.041 Uiso 1 1 calc R U . . .
C17 C -0.0667(5) 0.6810(3) 0.2516(3) 0.0548(15) Uani 1 1 d . . . . .
H17A H 0.0004 0.6962 0.2635 0.082 Uiso 1 1 calc R U . . .
H17B H -0.1083 0.6984 0.2788 0.082 Uiso 1 1 calc R U . . .
H17C H -0.0904 0.6974 0.2122 0.082 Uiso 1 1 calc R U . . .
C18 C 0.1493(4) 0.3662(3) 0.1984(4) 0.067(2) Uani 1 1 d . . . . .
H18A H 0.0923 0.3595 0.2181 0.101 Uiso 1 1 calc R U . . .
H18B H 0.1991 0.3328 0.2120 0.101 Uiso 1 1 calc R U . . .
H18C H 0.1300 0.3616 0.1562 0.101 Uiso 1 1 calc R U . . .
C19 C 0.1911(3) 0.4367(2) 0.2122(2) 0.0382(11) Uani 1 1 d . . . . .
H19 H 0.2074 0.4408 0.2555 0.046 Uiso 1 1 calc R U . . .
C20 C 0.2855(4) 0.4437(3) 0.1864(3) 0.0506(14) Uani 1 1 d . . . . .
H20A H 0.2722 0.4367 0.1442 0.076 Uiso 1 1 calc R U . . .
H20B H 0.3328 0.4104 0.2040 0.076 Uiso 1 1 calc R U . . .
H20C H 0.3123 0.4886 0.1945 0.076 Uiso 1 1 calc R U . . .
C21 C 0.1532(3) 0.5380(2) 0.44154(18) 0.0262(9) Uani 1 1 d . . . . .
C22 C 0.2391(3) 0.5047(2) 0.4636(2) 0.0317(10) Uani 1 1 d . . . . .
C23 C 0.2787(4) 0.5163(3) 0.5216(2) 0.0493(14) Uani 1 1 d . . . . .
H23 H 0.3368 0.4940 0.5379 0.059 Uiso 1 1 calc R U . . .
C24 C 0.2348(6) 0.5594(4) 0.5551(2) 0.071(2) Uani 1 1 d . . . . .
H24 H 0.2617 0.5659 0.5948 0.086 Uiso 1 1 calc R U . . .
C25 C 0.1527(5) 0.5933(3) 0.5322(3) 0.064(2) Uani 1 1 d . . . . .
H25 H 0.1245 0.6241 0.5560 0.076 Uiso 1 1 calc R U . . .
C26 C 0.1092(4) 0.5840(2) 0.4749(3) 0.0424(13) Uani 1 1 d . . . . .
C31 C 0.0340(4) 0.6853(3) 0.4218(2) 0.0468(13) Uani 1 1 d . . . . .
H31A H 0.0561 0.7093 0.4581 0.070 Uiso 0.53(3) 1 calc R U P A 1
H31B H -0.0243 0.7071 0.4011 0.070 Uiso 0.53(3) 1 calc R U P A 1
H31C H 0.0858 0.6858 0.3972 0.070 Uiso 0.53(3) 1 calc R U P A 1
H31D H 0.0968 0.7083 0.4311 0.070 Uiso 0.47(3) 1 calc R U P A 2
H31E H -0.0191 0.7175 0.4224 0.070 Uiso 0.47(3) 1 calc R U P A 2
H31F H 0.0292 0.6652 0.3829 0.070 Uiso 0.47(3) 1 calc R U P A 2
C32 C 0.2897(4) 0.4583(3) 0.4255(3) 0.0553(16) Uani 1 1 d . . . . .
H32 H 0.2476 0.4596 0.3866 0.066 Uiso 0.55(3) 1 calc R U P B 1
H32A H 0.2467 0.4457 0.3887 0.066 Uiso 0.45(3) 1 calc R U P B 2
C33 C 0.3868(5) 0.4880(3) 0.4145(3) 0.0674(19) Uani 1 1 d . . . . .
H33A H 0.3750 0.5308 0.3941 0.101 Uiso 1 1 calc R U . . .
H33B H 0.4188 0.4572 0.3906 0.101 Uiso 1 1 calc R U . . .
H33C H 0.4288 0.4953 0.4518 0.101 Uiso 1 1 calc R U . . .
C36 C 0.1200(4) 0.8685(4) 0.3501(2) 0.0568(16) Uani 1 1 d . . . . .
H36A H 0.1279 0.8223 0.3378 0.085 Uiso 1 1 calc R U . . .
H36B H 0.1146 0.8981 0.3162 0.085 Uiso 1 1 calc R U . . .
H36C H 0.0608 0.8722 0.3683 0.085 Uiso 1 1 calc R U . . .
C37 C 0.2091(3) 0.8890(2) 0.3944(2) 0.0350(10) Uani 1 1 d . . . . .
H37 H 0.2685 0.8835 0.3751 0.042 Uiso 1 1 calc R U . . .
C38 C 0.2027(4) 0.9632(3) 0.4117(3) 0.0490(13) Uani 1 1 d . . . . .
H38A H 0.1445 0.9701 0.4303 0.073 Uiso 1 1 calc R U . . .
H38B H 0.1989 0.9912 0.3769 0.073 Uiso 1 1 calc R U . . .
H38C H 0.2609 0.9753 0.4391 0.073 Uiso 1 1 calc R U . . .
C39 C 0.2205(3) 0.8444(2) 0.44755(18) 0.0250(8) Uani 1 1 d . . . . .
C40 C 0.1480(3) 0.8427(2) 0.4834(2) 0.0346(10) Uani 1 1 d . . . . .
H40 H 0.0915 0.8697 0.4739 0.042 Uiso 1 1 calc R U . . .
C41 C 0.1566(3) 0.8027(3) 0.5326(2) 0.0358(10) Uani 1 1 d . . . . .
H41 H 0.1072 0.8037 0.5569 0.043 Uiso 1 1 calc R U . . .
C42 C 0.2362(3) 0.7616(2) 0.5465(2) 0.0317(10) Uani 1 1 d . . . . .
H42 H 0.2404 0.7334 0.5797 0.038 Uiso 1 1 calc R U . . .
C43 C 0.3033(3) 0.8027(2) 0.46305(17) 0.0233(8) Uani 1 1 d . . . . .
C44 C 0.3113(3) 0.7607(2) 0.51206(18) 0.0247(8) Uani 1 1 d . . . . .
C45 C 0.4032(4) 0.6583(2) 0.4844(2) 0.0334(10) Uani 1 1 d . . . . .
H45A H 0.3401 0.6357 0.4755 0.050 Uiso 1 1 calc R U . . .
H45B H 0.4533 0.6258 0.4997 0.050 Uiso 1 1 calc R U . . .
H45C H 0.4203 0.6786 0.4488 0.050 Uiso 1 1 calc R U . . .
C46 C 0.3968(4) 0.7132(2) 0.5302(2) 0.0360(11) Uani 1 1 d . . . . .
H46 H 0.3808 0.6893 0.5654 0.043 Uiso 1 1 calc R U . . .
C47 C 0.4926(4) 0.7464(3) 0.5494(3) 0.0521(14) Uani 1 1 d . . . . .
H47A H 0.5193 0.7627 0.5152 0.078 Uiso 1 1 calc R U . . .
H47B H 0.5380 0.7142 0.5705 0.078 Uiso 1 1 calc R U . . .
H47C H 0.4835 0.7840 0.5750 0.078 Uiso 1 1 calc R U . . .
C48 C 0.5038(3) 0.8046(2) 0.30428(18) 0.0232(8) Uani 1 1 d . . . . .
C49 C 0.5721(3) 0.7517(2) 0.30725(19) 0.0281(9) Uani 1 1 d . . . . .
C50 C 0.6175(4) 0.7413(3) 0.2584(2) 0.0399(12) Uani 1 1 d . . . . .
H50 H 0.6642 0.7065 0.2588 0.048 Uiso 1 1 calc R U . . .
C51 C 0.5960(4) 0.7807(3) 0.2090(2) 0.0506(14) Uani 1 1 d . . . . .
H51 H 0.6267 0.7718 0.1759 0.061 Uiso 1 1 calc R U . . .
C52 C 0.5305(4) 0.8327(3) 0.2074(2) 0.0478(13) Uani 1 1 d . . . . .
H52 H 0.5170 0.8595 0.1734 0.057 Uiso 1 1 calc R U . . .
C53 C 0.4838(3) 0.8463(2) 0.25551(19) 0.0309(9) Uani 1 1 d . . . . .
C54 C 0.3094(4) 0.8848(3) 0.2335(3) 0.0552(15) Uani 1 1 d . . . . .
H54A H 0.3037 0.8697 0.1930 0.083 Uiso 1 1 calc R U . . .
H54B H 0.2662 0.9232 0.2359 0.083 Uiso 1 1 calc R U . . .
H54C H 0.2907 0.8485 0.2579 0.083 Uiso 1 1 calc R U . . .
C55 C 0.4142(4) 0.9053(2) 0.2549(2) 0.0403(11) Uani 1 1 d . . . . .
H55 H 0.4169 0.9204 0.2962 0.048 Uiso 1 1 calc R U . . .
C56 C 0.4429(5) 0.9654(3) 0.2199(3) 0.0640(18) Uani 1 1 d . . . . .
H56A H 0.5126 0.9746 0.2307 0.096 Uiso 1 1 calc R U . . .
H56B H 0.4053 1.0047 0.2285 0.096 Uiso 1 1 calc R U . . .
H56C H 0.4290 0.9554 0.1782 0.096 Uiso 1 1 calc R U . . .
C57 C 0.7037(4) 0.7191(3) 0.3885(3) 0.0529(14) Uani 1 1 d . . . . .
H57A H 0.7467 0.7055 0.3607 0.079 Uiso 1 1 calc R U . . .
H57B H 0.7180 0.6921 0.4239 0.079 Uiso 1 1 calc R U . . .
H57C H 0.7145 0.7664 0.3982 0.079 Uiso 1 1 calc R U . . .
C58 C 0.5974(3) 0.7086(2) 0.3613(2) 0.0339(10) Uani 1 1 d . . . . .
H58 H 0.5551 0.7228 0.3905 0.041 Uiso 1 1 calc R U . . .
C59 C 0.5775(4) 0.6343(3) 0.3477(3) 0.0509(14) Uani 1 1 d . . . . .
H59A H 0.5080 0.6280 0.3334 0.076 Uiso 1 1 calc R U . . .
H59B H 0.5958 0.6079 0.3832 0.076 Uiso 1 1 calc R U . . .
H59C H 0.6160 0.6197 0.3179 0.076 Uiso 1 1 calc R U . . .
C27 C 0.0111(7) 0.6164(6) 0.4350(9) 0.039(4) Uani 0.53(3) 1 d . . P A 1
C29 C -0.0717(12) 0.5892(10) 0.4493(10) 0.044(4) Uani 0.52(6) 1 d . U P A 1
H29A H -0.0551 0.5581 0.4819 0.066 Uiso 0.52(6) 1 calc R U P A 1
H29B H -0.1062 0.5651 0.4157 0.066 Uiso 0.52(6) 1 calc R U P A 1
H29C H -0.1136 0.6247 0.4608 0.066 Uiso 0.52(6) 1 calc R U P A 1
C35 C 0.2980(9) 0.3889(5) 0.4397(8) 0.045(4) Uani 0.55(3) 1 d . U P B 1
H35A H 0.3383 0.3834 0.4777 0.068 Uiso 0.55(3) 1 calc R U P B 1
H35B H 0.3283 0.3654 0.4099 0.068 Uiso 0.55(3) 1 calc R U P B 1
H35C H 0.2330 0.3704 0.4410 0.068 Uiso 0.55(3) 1 calc R U P B 1
C28 C 0.0262(9) 0.6284(6) 0.4686(9) 0.030(4) Uani 0.47(3) 1 d . . P A 2
C30 C -0.0705(15) 0.6073(15) 0.4693(15) 0.059(6) Uani 0.48(6) 1 d . U P A 2
H30A H -0.0730 0.5584 0.4691 0.088 Uiso 0.48(6) 1 calc R U P A 2
H30B H -0.1122 0.6246 0.4347 0.088 Uiso 0.48(6) 1 calc R U P A 2
H30C H -0.0935 0.6243 0.5044 0.088 Uiso 0.48(6) 1 calc R U P A 2
C34 C 0.3171(16) 0.3910(9) 0.4719(14) 0.065(6) Uani 0.45(3) 1 d . U P B 2
H34A H 0.3622 0.4053 0.5062 0.097 Uiso 0.45(3) 1 calc R U P B 2
H34B H 0.3475 0.3557 0.4516 0.097 Uiso 0.45(3) 1 calc R U P B 2
H34C H 0.2571 0.3740 0.4842 0.097 Uiso 0.45(3) 1 calc R U P B 2
C60 C 0.4665(4) 1.0875(3) 0.3467(3) 0.0472(13) Uiso 1 1 d . . . . .
H60 H 0.4036 1.0919 0.3245 0.057 Uiso 0.885(10) 1 calc R U P C 1
C61 C 0.5428(4) 1.1230(3) 0.3313(2) 0.0448(12) Uiso 1 1 d . . . . .
H61 H 0.5331 1.1509 0.2979 0.054 Uiso 1 1 calc R U . . .
C62 C 0.6338(4) 1.1181(3) 0.3642(2) 0.0451(12) Uiso 1 1 d . . . . .
H62 H 0.6865 1.1436 0.3539 0.054 Uiso 1 1 calc R U . . .
C63 C 0.6487(4) 1.0761(3) 0.4125(2) 0.0411(11) Uiso 1 1 d . . . . .
H63 H 0.7111 1.0727 0.4356 0.049 Uiso 1 1 calc R U . . .
C64 C 0.5717(3) 1.0399(2) 0.4259(2) 0.0335(10) Uiso 1 1 d . . . . .
H64 H 0.5820 1.0101 0.4581 0.040 Uiso 0.115(10) 1 calc R U P C 2
C65 C 0.4799(4) 1.0449(3) 0.3946(2) 0.0403(11) Uiso 1 1 d . . . . .
H65 H 0.4270 1.0201 0.4053 0.048 Uiso 1 1 calc R U . . .
F3 F 0.5861(3) 0.99670(18) 0.47217(15) 0.0476(12) Uiso 0.885(10) 1 d . . P C 1
F4 F 0.383(3) 1.087(2) 0.312(2) 0.097(16) Uiso 0.115(10) 1 d . . P C 2
F2 F 0.7843(11) 0.9088(8) 0.4627(7) 0.163(5) Uiso 0.5 1 d . . P D 1
C68 C 0.7949(7) 0.8648(4) 0.4983(4) 0.059(4) Uiso 0.5 1 d G . P D 1
C77 C 0.7236(6) 0.8644(4) 0.5345(4) 0.041(4) Uiso 0.5 1 d G . P D 1
H77 H 0.6723 0.8963 0.5290 0.050 Uiso 0.5 1 calc R U P D 1
C71 C 0.7273(5) 0.8173(5) 0.5788(4) 0.053(3) Uiso 0.5 1 d G . P D 1
H71 H 0.6786 0.8170 0.6036 0.064 Uiso 0.5 1 calc R U P D 1
C66 C 0.8024(6) 0.7707(4) 0.5869(3) 0.042(2) Uiso 0.5 1 d G . P D 1
H66 H 0.8049 0.7385 0.6172 0.050 Uiso 0.5 1 calc R U P D 1
C70 C 0.8737(5) 0.7712(4) 0.5507(4) 0.036(2) Uiso 0.5 1 d G . P D 1
H70 H 0.9250 0.7393 0.5562 0.044 Uiso 0.5 1 calc R U P D 1
C69 C 0.8700(5) 0.8182(5) 0.5064(3) 0.042(2) Uiso 0.5 1 d G . P D 1
H69 H 0.9187 0.8185 0.4816 0.050 Uiso 0.5 1 calc R U P D 1
F1 F 0.7170(14) 0.7936(10) 0.6128(9) 0.197(7) Uiso 0.5 1 d . . P E 2
C73 C 0.7691(8) 0.8800(5) 0.4994(5) 0.066(4) Uiso 0.5 1 d G . P E 2
H73 H 0.7445 0.9172 0.4765 0.079 Uiso 0.5 1 calc R U P E 2
C72 C 0.7204(7) 0.8571(6) 0.5438(5) 0.057(5) Uiso 0.5 1 d G . P E 2
H72 H 0.6625 0.8788 0.5512 0.069 Uiso 0.5 1 calc R U P E 2
C67 C 0.7564(8) 0.8026(6) 0.5774(4) 0.082(5) Uiso 0.5 1 d G . P E 2
C76 C 0.8411(8) 0.7710(4) 0.5666(4) 0.056(3) Uiso 0.5 1 d G . P E 2
H76 H 0.8658 0.7338 0.5895 0.068 Uiso 0.5 1 calc R U P E 2
C75 C 0.8898(6) 0.7939(5) 0.5222(5) 0.053(3) Uiso 0.5 1 d G . P E 2
H75 H 0.9477 0.7722 0.5148 0.064 Uiso 0.5 1 calc R U P E 2
C74 C 0.8538(7) 0.8483(6) 0.4886(4) 0.073(4) Uiso 0.5 1 d G . P E 2
H74 H 0.8871 0.8640 0.4583 0.087 Uiso 0.5 1 calc R U P E 2

loop_
_atom_site_aniso_label
_atom_site_aniso_U_11
_atom_site_aniso_U_22
_atom_site_aniso_U_33
_atom_site_aniso_U_23
_atom_site_aniso_U_13
_atom_site_aniso_U_12
Au1 0.03231(9) 0.03088(9) 0.01942(7) 0.00044(7) 0.00325(5) 0.00023(8)
Cl1 0.0494(7) 0.0348(6) 0.0337(6) 0.0053(5) 0.0020(5) 0.0097(5)
P1 0.0274(5) 0.0209(5) 0.0212(5) -0.0026(4) 0.0046(4) -0.0060(4)
P2 0.0244(5) 0.0228(5) 0.0197(4) -0.0030(4) 0.0054(4) -0.0065(4)
N1 0.0218(16) 0.0222(17) 0.0215(16) -0.0039(13) 0.0042(13) -0.0029(13)
N2 0.0245(16) 0.0200(17) 0.0209(16) -0.0032(13) 0.0043(13) -0.0044(13)
N3 0.051(3) 0.053(3) 0.0245(19) 0.0135(18) -0.0053(18) -0.031(2)
N4 0.0313(19) 0.0278(19) 0.0255(18) 0.0046(15) -0.0030(15) -0.0091(15)
C1 0.029(2) 0.025(2) 0.0211(19) 0.0009(16) 0.0034(16) -0.0077(16)
C2 0.025(2) 0.030(2) 0.024(2) 0.0059(17) -0.0002(16) -0.0036(17)
C3 0.0238(19) 0.024(2) 0.0209(18) -0.0057(15) 0.0064(15) -0.0043(15)
C4 0.0181(17) 0.020(2) 0.0218(18) 0.0012(15) 0.0053(14) 0.0040(14)
C5 0.087(5) 0.071(4) 0.040(3) 0.016(3) -0.011(3) -0.058(4)
C6 0.037(2) 0.036(3) 0.036(2) 0.012(2) 0.003(2) -0.017(2)
C7 0.026(2) 0.024(2) 0.0231(19) -0.0057(16) 0.0034(16) -0.0054(16)
C8 0.024(2) 0.028(2) 0.029(2) -0.0083(17) 0.0057(17) -0.0074(16)
C9 0.0246(19) 0.022(2) 0.0226(19) 0.0016(16) -0.0022(15) -0.0051(15)
C10 0.024(2) 0.019(2) 0.035(2) -0.0014(17) -0.0004(17) -0.0005(16)
C11 0.029(2) 0.036(3) 0.032(2) -0.0035(19) 0.0080(18) 0.0024(18)
C12 0.035(2) 0.038(3) 0.025(2) 0.0054(19) 0.0030(18) 0.0000(19)
C13 0.027(2) 0.029(2) 0.031(2) 0.0038(18) 0.0016(18) 0.0040(17)
C14 0.023(2) 0.023(2) 0.032(2) -0.0008(17) 0.0035(17) -0.0023(16)
C15 0.040(3) 0.071(4) 0.072(4) -0.016(3) 0.021(3) -0.009(3)
C16 0.035(2) 0.029(2) 0.039(3) -0.0038(19) 0.011(2) -0.0007(19)
C17 0.070(4) 0.041(3) 0.059(4) -0.013(3) 0.029(3) 0.006(3)
C18 0.044(3) 0.027(3) 0.125(6) 0.008(3) -0.007(4) 0.006(2)
C19 0.034(3) 0.029(2) 0.049(3) 0.001(2) -0.004(2) 0.0044(19)
C20 0.031(3) 0.050(3) 0.069(4) -0.001(3) 0.003(3) 0.011(2)
C21 0.030(2) 0.026(2) 0.023(2) 0.0038(16) 0.0070(17) -0.0072(17)
C22 0.031(2) 0.025(2) 0.040(2) 0.0002(19) 0.0072(19) -0.0032(17)
C23 0.044(3) 0.054(3) 0.043(3) 0.018(3) -0.014(2) -0.017(3)
C24 0.091(5) 0.102(6) 0.023(3) -0.012(3) 0.014(3) -0.064(5)
C25 0.081(5) 0.059(4) 0.063(4) -0.036(3) 0.052(4) -0.036(4)
C26 0.044(3) 0.020(2) 0.070(4) 0.004(2) 0.031(3) -0.0019(19)
C31 0.060(3) 0.036(3) 0.046(3) 0.009(2) 0.012(3) 0.000(2)
C32 0.039(3) 0.035(3) 0.096(5) -0.022(3) 0.024(3) -0.003(2)
C33 0.050(4) 0.062(4) 0.098(5) -0.019(4) 0.038(4) 0.000(3)
C36 0.043(3) 0.085(5) 0.036(3) 0.011(3) -0.013(2) 0.002(3)
C37 0.032(2) 0.040(3) 0.033(2) 0.005(2) 0.0025(19) 0.008(2)
C38 0.057(3) 0.036(3) 0.054(3) 0.009(2) 0.011(3) 0.015(2)
C39 0.026(2) 0.024(2) 0.0243(19) -0.0020(16) 0.0022(16) -0.0013(16)
C40 0.027(2) 0.038(3) 0.039(3) 0.000(2) 0.0069(19) 0.0041(19)
C41 0.033(2) 0.042(3) 0.034(2) -0.004(2) 0.013(2) -0.007(2)
C42 0.041(2) 0.029(2) 0.026(2) -0.0006(17) 0.0093(19) -0.0081(18)
C43 0.0241(19) 0.026(2) 0.0208(19) -0.0078(16) 0.0056(15) -0.0051(16)
C44 0.030(2) 0.022(2) 0.0220(18) -0.0048(15) 0.0017(16) -0.0015(15)
C45 0.045(3) 0.024(2) 0.032(2) 0.0011(18) 0.006(2) 0.0045(19)
C46 0.044(3) 0.032(3) 0.031(2) -0.0049(19) 0.001(2) 0.007(2)
C47 0.050(3) 0.057(3) 0.046(3) -0.005(3) -0.004(3) 0.014(3)
C48 0.025(2) 0.0200(19) 0.026(2) -0.0035(16) 0.0072(16) -0.0061(15)
C49 0.024(2) 0.029(2) 0.032(2) -0.0113(18) 0.0092(17) -0.0070(17)
C50 0.036(3) 0.045(3) 0.042(3) -0.017(2) 0.014(2) -0.002(2)
C51 0.062(3) 0.056(3) 0.040(3) -0.011(3) 0.030(3) -0.004(3)
C52 0.067(4) 0.049(3) 0.031(3) 0.002(2) 0.021(2) -0.005(3)
C53 0.039(2) 0.027(2) 0.027(2) -0.0019(18) 0.0074(18) -0.0097(18)
C54 0.050(3) 0.036(3) 0.080(4) 0.015(3) 0.011(3) 0.004(2)
C55 0.060(3) 0.029(2) 0.033(2) 0.006(2) 0.007(2) 0.000(2)
C56 0.071(4) 0.035(3) 0.085(5) 0.020(3) 0.007(4) -0.009(3)
C57 0.041(3) 0.056(4) 0.056(3) -0.003(3) -0.012(2) 0.011(3)
C58 0.033(2) 0.028(2) 0.039(3) -0.0060(19) -0.0016(19) 0.0050(17)
C59 0.061(3) 0.028(3) 0.060(4) -0.002(2) -0.003(3) 0.007(2)
C27 0.037(5) 0.039(6) 0.040(11) 0.009(6) 0.002(5) 0.003(4)
C29 0.040(6) 0.039(7) 0.053(8) 0.005(5) 0.002(5) -0.001(5)
C35 0.047(5) 0.034(5) 0.052(8) -0.003(5) 0.000(5) 0.009(4)
C28 0.036(6) 0.030(6) 0.026(9) 0.006(5) 0.011(5) 0.008(4)
C30 0.051(7) 0.057(10) 0.068(10) 0.031(7) 0.007(7) -0.002(6)
C34 0.068(8) 0.057(8) 0.073(11) -0.002(7) 0.024(7) 0.013(6)

loop_
_atom_type_symbol
_atom_type_description
_atom_type_scat_dispersion_real
_atom_type_scat_dispersion_imag
_atom_type_scat_source
C C 0.0033 0.0016 'International Tables Vol C Tables 4.2.6.8 and 6.1.1.4'
H H 0.0000 0.0000 'International Tables Vol C Tables 4.2.6.8 and 6.1.1.4'
Au Au -2.0133 8.8022 'International Tables Vol C Tables 4.2.6.8 and 6.1.1.4'
Cl Cl 0.1484 0.1585 'International Tables Vol C Tables 4.2.6.8 and 6.1.1.4'
F F 0.0171 0.0103 'International Tables Vol C Tables 4.2.6.8 and 6.1.1.4'
N N 0.0061 0.0033 'International Tables Vol C Tables 4.2.6.8 and 6.1.1.4'
P P 0.1023 0.0942 'International Tables Vol C Tables 4.2.6.8 and 6.1.1.4'

loop_
_geom_angle_atom_site_label_1
_geom_angle_atom_site_label_2
_geom_angle_atom_site_label_3
_geom_angle
_geom_angle_site_symmetry_1
_geom_angle_site_symmetry_3
_geom_angle_publ_flag
Cl1 Au1 P1 158.96(4) . . ?
Cl1 Au1 P2 149.31(4) . . ?
P2 Au1 P1 51.56(3) . . ?
P2 P1 Au1 63.49(4) . . ?
C1 P1 Au1 115.37(15) . . ?
C1 P1 P2 110.50(15) . . ?
P1 P2 Au1 64.95(4) . . ?
C3 P2 Au1 110.33(14) . . ?
C3 P2 P1 111.41(14) . . ?
C4 N1 C7 110.8(3) . . ?
C4 N1 C43 124.6(3) . . ?
C43 N1 C7 117.5(3) . . ?
C4 N2 C8 111.6(3) . . ?
C4 N2 C48 127.2(3) . . ?
C48 N2 C8 117.3(3) . . ?
C2 N3 C6 112.1(4) . . ?
C2 N3 C21 125.6(4) . . ?
C21 N3 C6 119.3(4) . . ?
C2 N4 C5 112.0(4) . . ?
C2 N4 C9 124.0(3) . . ?
C9 N4 C5 119.8(4) . . ?
P1 C1 H1 118.0 . . ?
C2 C1 P1 124.0(3) . . ?
C2 C1 H1 118.0 . . ?
N3 C2 C1 123.6(4) . . ?
N4 C2 N3 107.6(4) . . ?
N4 C2 C1 128.8(4) . . ?
P2 C3 H3 117.1 . . ?
C4 C3 P2 125.7(3) . . ?
C4 C3 H3 117.1 . . ?
N2 C4 N1 106.7(3) . . ?
N2 C4 C3 129.6(4) . . ?
C3 C4 N1 123.7(3) . . ?
N4 C5 H5A 111.0 . . ?
N4 C5 H5B 111.0 . . ?
N4 C5 C6 103.6(4) . . ?
H5A C5 H5B 109.0 . . ?
C6 C5 H5A 111.0 . . ?
C6 C5 H5B 111.0 . . ?
N3 C6 C5 103.0(4) . . ?
N3 C6 H6A 111.2 . . ?
N3 C6 H6B 111.2 . . ?
C5 C6 H6A 111.2 . . ?
C5 C6 H6B 111.2 . . ?
H6A C6 H6B 109.1 . . ?
N1 C7 H7A 111.4 . . ?
N1 C7 H7B 111.4 . . ?
N1 C7 C8 102.0(3) . . ?
H7A C7 H7B 109.2 . . ?
C8 C7 H7A 111.4 . . ?
C8 C7 H7B 111.4 . . ?
N2 C8 C7 101.5(3) . . ?
N2 C8 H8A 111.5 . . ?
N2 C8 H8B 111.5 . . ?
C7 C8 H8A 111.5 . . ?
C7 C8 H8B 111.5 . . ?
H8A C8 H8B 109.3 . . ?
C10 C9 N4 118.1(4) . . ?
C10 C9 C14 122.4(4) . . ?
C14 C9 N4 119.5(4) . . ?
C9 C10 C19 121.4(4) . . ?
C11 C10 C9 117.6(4) . . ?
C11 C10 C19 121.0(4) . . ?
C10 C11 H11 119.5 . . ?
C12 C11 C10 121.0(4) . . ?
C12 C11 H11 119.5 . . ?
C11 C12 H12 119.8 . . ?
C11 C12 C13 120.4(4) . . ?
C13 C12 H12 119.8 . . ?
C12 C13 H13 119.8 . . ?
C14 C13 C12 120.5(4) . . ?
C14 C13 H13 119.8 . . ?
C9 C14 C16 122.3(4) . . ?
C13 C14 C9 118.1(4) . . ?
C13 C14 C16 119.6(4) . . ?
H15A C15 H15B 109.5 . . ?
H15A C15 H15C 109.5 . . ?
H15B C15 H15C 109.5 . . ?
C16 C15 H15A 109.5 . . ?
C16 C15 H15B 109.5 . . ?
C16 C15 H15C 109.5 . . ?
C14 C16 C15 109.1(4) . . ?
C14 C16 H16 108.2 . . ?
C15 C16 H16 108.2 . . ?
C17 C16 C14 114.0(4) . . ?
C17 C16 C15 108.9(5) . . ?
C17 C16 H16 108.2 . . ?
C16 C17 H17A 109.5 . . ?
C16 C17 H17B 109.5 . . ?
C16 C17 H17C 109.5 . . ?
H17A C17 H17B 109.5 . . ?
H17A C17 H17C 109.5 . . ?
H17B C17 H17C 109.5 . . ?
H18A C18 H18B 109.5 . . ?
H18A C18 H18C 109.5 . . ?
H18B C18 H18C 109.5 . . ?
C19 C18 H18A 109.5 . . ?
C19 C18 H18B 109.5 . . ?
C19 C18 H18C 109.5 . . ?
C10 C19 C18 111.1(4) . . ?
C10 C19 H19 108.0 . . ?
C10 C19 C20 112.9(4) . . ?
C18 C19 H19 108.0 . . ?
C20 C19 C18 108.8(5) . . ?
C20 C19 H19 108.0 . . ?
C19 C20 H20A 109.5 . . ?
C19 C20 H20B 109.5 . . ?
C19 C20 H20C 109.5 . . ?
H20A C20 H20B 109.5 . . ?
H20A C20 H20C 109.5 . . ?
H20B C20 H20C 109.5 . . ?
C22 C21 N3 119.4(4) . . ?
C22 C21 C26 121.9(4) . . ?
C26 C21 N3 118.4(4) . . ?
C21 C22 C23 117.9(5) . . ?
C21 C22 C32 121.3(5) . . ?
C23 C22 C32 120.8(5) . . ?
C22 C23 H23 119.7 . . ?
C24 C23 C22 120.6(6) . . ?
C24 C23 H23 119.7 . . ?
C23 C24 H24 119.7 . . ?
C23 C24 C25 120.6(5) . . ?
C25 C24 H24 119.7 . . ?
C24 C25 H25 119.1 . . ?
C24 C25 C26 121.8(5) . . ?
C26 C25 H25 119.1 . . ?
C21 C26 C27 109.6(9) . . ?
C21 C26 C28 139.0(10) . . ?
C25 C26 C21 117.0(5) . . ?
C25 C26 C27 133.3(9) . . ?
C25 C26 C28 104.0(10) . . ?
H31A C31 H31B 109.5 . . ?
H31A C31 H31C 109.5 . . ?
H31B C31 H31C 109.5 . . ?
H31D C31 H31E 109.5 . . ?
H31D C31 H31F 109.5 . . ?
H31E C31 H31F 109.5 . . ?
C27 C31 H31A 109.5 . . ?
C27 C31 H31B 109.5 . . ?
C27 C31 H31C 109.5 . . ?
C28 C31 H31D 109.5 . . ?
C28 C31 H31E 109.5 . . ?
C28 C31 H31F 109.5 . . ?
C22 C32 H32 104.5 . . ?
C22 C32 H32A 112.6 . . ?
C22 C32 C33 110.6(4) . . ?
C22 C32 C34 101.0(9) . . ?
C33 C32 H32 104.5 . . ?
C33 C32 H32A 112.6 . . ?
C33 C32 C34 106.8(8) . . ?
C35 C32 C22 119.2(8) . . ?
C35 C32 H32 104.5 . . ?
C35 C32 C33 112.0(7) . . ?
C34 C32 H32A 112.6 . . ?
C32 C33 H33A 109.5 . . ?
C32 C33 H33B 109.5 . . ?
C32 C33 H33C 109.5 . . ?
H33A C33 H33B 109.5 . . ?
H33A C33 H33C 109.5 . . ?
H33B C33 H33C 109.5 . . ?
H36A C36 H36B 109.5 . . ?
H36A C36 H36C 109.5 . . ?
H36B C36 H36C 109.5 . . ?
C37 C36 H36A 109.5 . . ?
C37 C36 H36B 109.5 . . ?
C37 C36 H36C 109.5 . . ?
C36 C37 H37 107.8 . . ?
C36 C37 C38 111.1(4) . . ?
C38 C37 H37 107.8 . . ?
C39 C37 C36 111.3(4) . . ?
C39 C37 H37 107.8 . . ?
C39 C37 C38 110.9(4) . . ?
C37 C38 H38A 109.5 . . ?
C37 C38 H38B 109.5 . . ?
C37 C38 H38C 109.5 . . ?
H38A C38 H38B 109.5 . . ?
H38A C38 H38C 109.5 . . ?
H38B C38 H38C 109.5 . . ?
C40 C39 C37 120.2(4) . . ?
C40 C39 C43 117.4(4) . . ?
C43 C39 C37 122.4(4) . . ?
C39 C40 H40 119.2 . . ?
C41 C40 C39 121.6(4) . . ?
C41 C40 H40 119.2 . . ?
C40 C41 H41 119.8 . . ?
C42 C41 C40 120.4(4) . . ?
C42 C41 H41 119.8 . . ?
C41 C42 H42 119.6 . . ?
C41 C42 C44 120.7(4) . . ?
C44 C42 H42 119.6 . . ?
C39 C43 N1 119.2(4) . . ?
C44 C43 N1 119.2(4) . . ?
C44 C43 C39 121.3(4) . . ?
C42 C44 C43 118.6(4) . . ?
C42 C44 C46 117.4(4) . . ?
C43 C44 C46 124.0(4) . . ?
H45A C45 H45B 109.5 . . ?
H45A C45 H45C 109.5 . . ?
H45B C45 H45C 109.5 . . ?
C46 C45 H45A 109.5 . . ?
C46 C45 H45B 109.5 . . ?
C46 C45 H45C 109.5 . . ?
C44 C46 C45 112.0(4) . . ?
C44 C46 H46 105.4 . . ?
C45 C46 H46 105.4 . . ?
C47 C46 C44 115.1(4) . . ?
C47 C46 C45 112.5(4) . . ?
C47 C46 H46 105.4 . . ?
C46 C47 H47A 109.5 . . ?
C46 C47 H47B 109.5 . . ?
C46 C47 H47C 109.5 . . ?
H47A C47 H47B 109.5 . . ?
H47A C47 H47C 109.5 . . ?
H47B C47 H47C 109.5 . . ?
C49 C48 N2 119.2(4) . . ?
C53 C48 N2 118.1(4) . . ?
C53 C48 C49 122.5(4) . . ?
C48 C49 C58 122.4(4) . . ?
C50 C49 C48 116.9(4) . . ?
C50 C49 C58 120.6(4) . . ?
C49 C50 H50 119.4 . . ?
C51 C50 C49 121.3(5) . . ?
C51 C50 H50 119.4 . . ?
C50 C51 H51 119.6 . . ?
C52 C51 C50 120.9(5) . . ?
C52 C51 H51 119.6 . . ?
C51 C52 H52 119.8 . . ?
C51 C52 C53 120.4(5) . . ?
C53 C52 H52 119.8 . . ?
C48 C53 C55 121.2(4) . . ?
C52 C53 C48 118.0(4) . . ?
C52 C53 C55 120.8(4) . . ?
H54A C54 H54B 109.5 . . ?
H54A C54 H54C 109.5 . . ?
H54B C54 H54C 109.5 . . ?
C55 C54 H54A 109.5 . . ?
C55 C54 H54B 109.5 . . ?
C55 C54 H54C 109.5 . . ?
C53 C55 H55 107.0 . . ?
C53 C55 C56 113.5(5) . . ?
C54 C55 C53 111.6(4) . . ?
C54 C55 H55 107.0 . . ?
C54 C55 C56 110.3(5) . . ?
C56 C55 H55 107.0 . . ?
C55 C56 H56A 109.5 . . ?
C55 C56 H56B 109.5 . . ?
C55 C56 H56C 109.5 . . ?
H56A C56 H56B 109.5 . . ?
H56A C56 H56C 109.5 . . ?
H56B C56 H56C 109.5 . . ?
H57A C57 H57B 109.5 . . ?
H57A C57 H57C 109.5 . . ?
H57B C57 H57C 109.5 . . ?
C58 C57 H57A 109.5 . . ?
C58 C57 H57B 109.5 . . ?
C58 C57 H57C 109.5 . . ?
C49 C58 C57 110.7(4) . . ?
C49 C58 H58 108.0 . . ?
C49 C58 C59 111.5(4) . . ?
C57 C58 H58 108.0 . . ?
C57 C58 C59 110.5(4) . . ?
C59 C58 H58 108.0 . . ?
C58 C59 H59A 109.5 . . ?
C58 C59 H59B 109.5 . . ?
C58 C59 H59C 109.5 . . ?
H59A C59 H59B 109.5 . . ?
H59A C59 H59C 109.5 . . ?
H59B C59 H59C 109.5 . . ?
C31 C27 C26 107.4(8) . . ?
C29 C27 C26 111.1(11) . . ?
C29 C27 C31 130.5(12) . . ?
C27 C29 H29A 109.5 . . ?
C27 C29 H29B 109.5 . . ?
C27 C29 H29C 109.5 . . ?
H29A C29 H29B 109.5 . . ?
H29A C29 H29C 109.5 . . ?
H29B C29 H29C 109.5 . . ?
C32 C35 H35A 109.5 . . ?
C32 C35 H35B 109.5 . . ?
C32 C35 H35C 109.5 . . ?
H35A C35 H35B 109.5 . . ?
H35A C35 H35C 109.5 . . ?
H35B C35 H35C 109.5 . . ?
C26 C28 C31 112.1(7) . . ?
C30 C28 C26 124.1(13) . . ?
C30 C28 C31 112.6(13) . . ?
C28 C30 H30A 109.5 . . ?
C28 C30 H30B 109.5 . . ?
C28 C30 H30C 109.5 . . ?
H30A C30 H30B 109.5 . . ?
H30A C30 H30C 109.5 . . ?
H30B C30 H30C 109.5 . . ?
C32 C34 H34A 109.5 . . ?
C32 C34 H34B 109.5 . . ?
C32 C34 H34C 109.5 . . ?
H34A C34 H34B 109.5 . . ?
H34A C34 H34C 109.5 . . ?
H34B C34 H34C 109.5 . . ?
C61 C60 H60 119.6 . . ?
C61 C60 C65 120.7(5) . . ?
C65 C60 H60 119.6 . . ?
F4 C60 C61 120(2) . . ?
F4 C60 C65 119(2) . . ?
C60 C61 H61 120.0 . . ?
C60 C61 C62 120.0(5) . . ?
C62 C61 H61 120.0 . . ?
C61 C62 H62 119.9 . . ?
C61 C62 C63 120.2(5) . . ?
C63 C62 H62 119.9 . . ?
C62 C63 H63 120.8 . . ?
C64 C63 C62 118.4(5) . . ?
C64 C63 H63 120.8 . . ?
C63 C64 H64 118.8 . . ?
C63 C64 C65 122.4(5) . . ?
C63 C64 F3 119.1(4) . . ?
C65 C64 H64 118.8 . . ?
F3 C64 C65 118.5(4) . . ?
C60 C65 H65 120.9 . . ?
C64 C65 C60 118.2(5) . . ?
C64 C65 H65 120.9 . . ?
F2 C68 C77 113.3(11) . . ?
F2 C68 C69 126.7(11) . . ?
C77 C68 C69 120.0 . . ?
C68 C77 H77 120.0 . . ?
C68 C77 C71 120.0 . . ?
C71 C77 H77 120.0 . . ?
C77 C71 H71 120.0 . . ?
C77 C71 C66 120.0 . . ?
C66 C71 H71 120.0 . . ?
C71 C66 H66 120.0 . . ?
C71 C66 C70 120.0 . . ?
C70 C66 H66 120.0 . . ?
C66 C70 H70 120.0 . . ?
C69 C70 C66 120.0 . . ?
C69 C70 H70 120.0 . . ?
C68 C69 H69 120.0 . . ?
C70 C69 C68 120.0 . . ?
C70 C69 H69 120.0 . . ?
C72 C73 H73 120.0 . . ?
C72 C73 C74 120.0 . . ?
C74 C73 H73 120.0 . . ?
C73 C72 H72 120.0 . . ?
C67 C72 C73 120.0 . . ?
C67 C72 H72 120.0 . . ?
F1 C67 C72 112.5(15) . . ?
F1 C67 C76 127.1(15) . . ?
C76 C67 C72 120.0 . . ?
C67 C76 H76 120.0 . . ?
C67 C76 C75 120.0 . . ?
C75 C76 H76 120.0 . . ?
C76 C75 H75 120.0 . . ?
C76 C75 C74 120.0 . . ?
C74 C75 H75 120.0 . . ?
C73 C74 H74 120.0 . . ?
C75 C74 C73 120.0 . . ?
C75 C74 H74 120.0 . . ?

loop_
_geom_bond_atom_site_label_1
_geom_bond_atom_site_label_2
_geom_bond_distance
_geom_bond_site_symmetry_2
_geom_bond_publ_flag
Au1 Cl1 2.3357(12) . ?
Au1 P1 2.4580(11) . ?
Au1 P2 2.4280(11) . ?
P1 P2 2.1254(14) . ?
P1 C1 1.754(4) . ?
P2 C3 1.753(4) . ?
N1 C4 1.382(5) . ?
N1 C7 1.472(5) . ?
N1 C43 1.431(5) . ?
N2 C4 1.372(5) . ?
N2 C8 1.473(5) . ?
N2 C48 1.444(5) . ?
N3 C2 1.367(5) . ?
N3 C6 1.470(6) . ?
N3 C21 1.434(6) . ?
N4 C2 1.366(5) . ?
N4 C5 1.465(6) . ?
N4 C9 1.442(5) . ?
C1 H1 0.9500 . ?
C1 C2 1.389(6) . ?
C3 H3 0.9500 . ?
C3 C4 1.377(5) . ?
C5 H5A 0.9900 . ?
C5 H5B 0.9900 . ?
C5 C6 1.508(7) . ?
C6 H6A 0.9900 . ?
C6 H6B 0.9900 . ?
C7 H7A 0.9900 . ?
C7 H7B 0.9900 . ?
C7 C8 1.513(6) . ?
C8 H8A 0.9900 . ?
C8 H8B 0.9900 . ?
C9 C10 1.402(6) . ?
C9 C14 1.404(6) . ?
C10 C11 1.396(6) . ?
C10 C19 1.523(6) . ?
C11 H11 0.9500 . ?
C11 C12 1.384(6) . ?
C12 H12 0.9500 . ?
C12 C13 1.396(6) . ?
C13 H13 0.9500 . ?
C13 C14 1.391(6) . ?
C14 C16 1.536(6) . ?
C15 H15A 0.9800 . ?
C15 H15B 0.9800 . ?
C15 H15C 0.9800 . ?
C15 C16 1.552(7) . ?
C16 H16 1.0000 . ?
C16 C17 1.520(7) . ?
C17 H17A 0.9800 . ?
C17 H17B 0.9800 . ?
C17 H17C 0.9800 . ?
C18 H18A 0.9800 . ?
C18 H18B 0.9800 . ?
C18 H18C 0.9800 . ?
C18 C19 1.540(7) . ?
C19 H19 1.0000 . ?
C19 C20 1.525(7) . ?
C20 H20A 0.9800 . ?
C20 H20B 0.9800 . ?
C20 H20C 0.9800 . ?
C21 C22 1.395(6) . ?
C21 C26 1.401(6) . ?
C22 C23 1.396(7) . ?
C22 C32 1.524(7) . ?
C23 H23 0.9500 . ?
C23 C24 1.363(10) . ?
C24 H24 0.9500 . ?
C24 C25 1.365(11) . ?
C25 H25 0.9500 . ?
C25 C26 1.388(9) . ?
C26 C27 1.661(14) . ?
C26 C28 1.445(11) . ?
C31 H31A 0.9800 . ?
C31 H31B 0.9800 . ?
C31 H31C 0.9800 . ?
C31 H31D 0.9800 . ?
C31 H31E 0.9800 . ?
C31 H31F 0.9800 . ?
C31 C27 1.459(11) . ?
C31 C28 1.589(13) . ?
C32 H32 1.0000 . ?
C32 H32A 1.0000 . ?
C32 C33 1.528(8) . ?
C32 C35 1.428(13) . ?
C32 C34 1.73(2) . ?
C33 H33A 0.9800 . ?
C33 H33B 0.9800 . ?
C33 H33C 0.9800 . ?
C36 H36A 0.9800 . ?
C36 H36B 0.9800 . ?
C36 H36C 0.9800 . ?
C36 C37 1.541(7) . ?
C37 H37 1.0000 . ?
C37 C38 1.544(7) . ?
C37 C39 1.513(6) . ?
C38 H38A 0.9800 . ?
C38 H38B 0.9800 . ?
C38 H38C 0.9800 . ?
C39 C40 1.399(6) . ?
C39 C43 1.423(6) . ?
C40 H40 0.9500 . ?
C40 C41 1.385(7) . ?
C41 H41 0.9500 . ?
C41 C42 1.378(7) . ?
C42 H42 0.9500 . ?
C42 C44 1.402(6) . ?
C43 C44 1.406(6) . ?
C44 C46 1.531(6) . ?
C45 H45A 0.9800 . ?
C45 H45B 0.9800 . ?
C45 H45C 0.9800 . ?
C45 C46 1.541(6) . ?
C46 H46 1.0000 . ?
C46 C47 1.494(8) . ?
C47 H47A 0.9800 . ?
C47 H47B 0.9800 . ?
C47 H47C 0.9800 . ?
C48 C49 1.415(6) . ?
C48 C53 1.402(6) . ?
C49 C50 1.393(6) . ?
C49 C58 1.522(7) . ?
C50 H50 0.9500 . ?
C50 C51 1.387(8) . ?
C51 H51 0.9500 . ?
C51 C52 1.378(8) . ?
C52 H52 0.9500 . ?
C52 C53 1.398(6) . ?
C53 C55 1.523(7) . ?
C54 H54A 0.9800 . ?
C54 H54B 0.9800 . ?
C54 H54C 0.9800 . ?
C54 C55 1.522(8) . ?
C55 H55 1.0000 . ?
C55 C56 1.537(7) . ?
C56 H56A 0.9800 . ?
C56 H56B 0.9800 . ?
C56 H56C 0.9800 . ?
C57 H57A 0.9800 . ?
C57 H57B 0.9800 . ?
C57 H57C 0.9800 . ?
C57 C58 1.529(7) . ?
C58 H58 1.0000 . ?
C58 C59 1.536(7) . ?
C59 H59A 0.9800 . ?
C59 H59B 0.9800 . ?
C59 H59C 0.9800 . ?
C27 C29 1.36(2) . ?
C29 H29A 0.9800 . ?
C29 H29B 0.9800 . ?
C29 H29C 0.9800 . ?
C35 H35A 0.9800 . ?
C35 H35B 0.9800 . ?
C35 H35C 0.9800 . ?
C28 C30 1.41(2) . ?
C30 H30A 0.9800 . ?
C30 H30B 0.9800 . ?
C30 H30C 0.9800 . ?
C34 H34A 0.9800 . ?
C34 H34B 0.9800 . ?
C34 H34C 0.9800 . ?
C60 H60 0.9500 . ?
C60 C61 1.365(8) . ?
C60 C65 1.391(8) . ?
C60 F4 1.31(4) . ?
C61 H61 0.9500 . ?
C61 C62 1.379(7) . ?
C62 H62 0.9500 . ?
C62 C63 1.393(7) . ?
C63 H63 0.9500 . ?
C63 C64 1.364(7) . ?
C64 H64 0.9500 . ?
C64 C65 1.374(7) . ?
C64 F3 1.370(6) . ?
C65 H65 0.9500 . ?
F2 C68 1.202(17) . ?
C68 C77 1.3900 . ?
C68 C69 1.3900 . ?
C77 H77 0.9500 . ?
C77 C71 1.3900 . ?
C71 H71 0.9500 . ?
C71 C66 1.3900 . ?
C66 H66 0.9500 . ?
C66 C70 1.3900 . ?
C70 H70 0.9500 . ?
C70 C69 1.3900 . ?
C69 H69 0.9500 . ?
F1 C67 1.07(2) . ?
C73 H73 0.9500 . ?
C73 C72 1.3900 . ?
C73 C74 1.3900 . ?
C72 H72 0.9500 . ?
C72 C67 1.3900 . ?
C67 C76 1.3900 . ?
C76 H76 0.9500 . ?
C76 C75 1.3900 . ?
C75 H75 0.9500 . ?
C75 C74 1.3900 . ?
C74 H74 0.9500 . ?

loop_
_geom_torsion_atom_site_label_1
_geom_torsion_atom_site_label_2
_geom_torsion_atom_site_label_3
_geom_torsion_atom_site_label_4
_geom_torsion
_geom_torsion_site_symmetry_1
_geom_torsion_site_symmetry_2
_geom_torsion_site_symmetry_3
_geom_torsion_site_symmetry_4
_geom_torsion_publ_flag
Au1 P1 C1 C2 112.5(4) . . . . ?
Au1 P2 C3 C4 -121.7(3) . . . . ?
P1 P2 C3 C4 168.1(3) . . . . ?
P1 C1 C2 N3 167.0(4) . . . . ?
P1 C1 C2 N4 -12.4(7) . . . . ?
P2 P1 C1 C2 -178.0(3) . . . . ?
P2 C3 C4 N1 -175.6(3) . . . . ?
P2 C3 C4 N2 4.6(6) . . . . ?
N1 C7 C8 N2 26.0(4) . . . . ?
N1 C43 C44 C42 171.7(4) . . . . ?
N1 C43 C44 C46 -9.0(6) . . . . ?
N2 C48 C49 C50 -175.6(4) . . . . ?
N2 C48 C49 C58 3.0(6) . . . . ?
N2 C48 C53 C52 176.8(4) . . . . ?
N2 C48 C53 C55 -2.6(6) . . . . ?
N3 C21 C22 C23 -171.8(4) . . . . ?
N3 C21 C22 C32 9.5(6) . . . . ?
N3 C21 C26 C25 172.1(4) . . . . ?
N3 C21 C26 C27 -7.4(6) . . . . ?
N3 C21 C26 C28 -7.6(10) . . . . ?
N4 C5 C6 N3 12.8(7) . . . . ?
N4 C9 C10 C11 -179.5(4) . . . . ?
N4 C9 C10 C19 0.0(6) . . . . ?
N4 C9 C14 C13 177.7(4) . . . . ?
N4 C9 C14 C16 -3.5(6) . . . . ?
C2 N3 C6 C5 -11.2(6) . . . . ?
C2 N3 C21 C22 -82.2(6) . . . . ?
C2 N3 C21 C26 103.0(6) . . . . ?
C2 N4 C5 C6 -11.3(7) . . . . ?
C2 N4 C9 C10 109.1(5) . . . . ?
C2 N4 C9 C14 -70.9(5) . . . . ?
C4 N1 C7 C8 -23.6(4) . . . . ?
C4 N1 C43 C39 -74.1(5) . . . . ?
C4 N1 C43 C44 112.9(4) . . . . ?
C4 N2 C8 C7 -22.3(4) . . . . ?
C4 N2 C48 C49 -76.8(5) . . . . ?
C4 N2 C48 C53 109.1(5) . . . . ?
C5 N4 C2 N3 4.6(6) . . . . ?
C5 N4 C2 C1 -175.8(5) . . . . ?
C5 N4 C9 C10 -95.8(6) . . . . ?
C5 N4 C9 C14 84.1(6) . . . . ?
C6 N3 C2 N4 4.5(6) . . . . ?
C6 N3 C2 C1 -175.1(4) . . . . ?
C6 N3 C21 C22 76.9(6) . . . . ?
C6 N3 C21 C26 -97.9(6) . . . . ?
C7 N1 C4 N2 10.3(4) . . . . ?
C7 N1 C4 C3 -169.5(4) . . . . ?
C7 N1 C43 C39 73.7(5) . . . . ?
C7 N1 C43 C44 -99.3(4) . . . . ?
C8 N2 C4 N1 8.3(4) . . . . ?
C8 N2 C4 C3 -172.0(4) . . . . ?
C8 N2 C48 C49 79.1(5) . . . . ?
C8 N2 C48 C53 -95.1(5) . . . . ?
C9 N4 C2 N3 161.4(4) . . . . ?
C9 N4 C2 C1 -19.0(7) . . . . ?
C9 N4 C5 C6 -169.2(4) . . . . ?
C9 C10 C11 C12 1.5(6) . . . . ?
C9 C10 C19 C18 100.9(6) . . . . ?
C9 C10 C19 C20 -136.5(5) . . . . ?
C9 C14 C16 C15 -110.3(5) . . . . ?
C9 C14 C16 C17 127.8(5) . . . . ?
C10 C9 C14 C13 -2.4(6) . . . . ?
C10 C9 C14 C16 176.4(4) . . . . ?
C10 C11 C12 C13 -1.6(7) . . . . ?
C11 C10 C19 C18 -79.6(6) . . . . ?
C11 C10 C19 C20 43.0(6) . . . . ?
C11 C12 C13 C14 -0.2(7) . . . . ?
C12 C13 C14 C9 2.2(6) . . . . ?
C12 C13 C14 C16 -176.6(4) . . . . ?
C13 C14 C16 C15 68.5(6) . . . . ?
C13 C14 C16 C17 -53.5(6) . . . . ?
C14 C9 C10 C11 0.6(6) . . . . ?
C14 C9 C10 C19 -179.9(4) . . . . ?
C19 C10 C11 C12 -178.1(4) . . . . ?
C21 N3 C2 N4 164.8(5) . . . . ?
C21 N3 C2 C1 -14.7(8) . . . . ?
C21 N3 C6 C5 -172.9(5) . . . . ?
C21 C22 C23 C24 -0.6(7) . . . . ?
C21 C22 C32 C33 111.7(6) . . . . ?
C21 C22 C32 C35 -116.3(9) . . . . ?
C21 C22 C32 C34 -135.5(9) . . . . ?
C21 C26 C27 C31 -108.0(11) . . . . ?
C21 C26 C27 C29 103.5(17) . . . . ?
C21 C26 C28 C31 -63.5(15) . . . . ?
C21 C26 C28 C30 77(2) . . . . ?
C22 C21 C26 C25 -2.5(7) . . . . ?
C22 C21 C26 C27 177.9(5) . . . . ?
C22 C21 C26 C28 177.7(8) . . . . ?
C22 C23 C24 C25 -1.7(9) . . . . ?
C23 C22 C32 C33 -67.0(7) . . . . ?
C23 C22 C32 C35 65.0(9) . . . . ?
C23 C22 C32 C34 45.9(10) . . . . ?
C23 C24 C25 C26 1.9(9) . . . . ?
C24 C25 C26 C21 0.2(8) . . . . ?
C24 C25 C26 C27 179.6(7) . . . . ?
C24 C25 C26 C28 -180.0(6) . . . . ?
C25 C26 C27 C31 72.5(13) . . . . ?
C25 C26 C27 C29 -75.9(18) . . . . ?
C25 C26 C28 C31 116.7(12) . . . . ?
C25 C26 C28 C30 -103(2) . . . . ?
C26 C21 C22 C23 2.8(7) . . . . ?
C26 C21 C22 C32 -175.9(4) . . . . ?
C32 C22 C23 C24 178.1(5) . . . . ?
C36 C37 C39 C40 -62.7(6) . . . . ?
C36 C37 C39 C43 116.8(5) . . . . ?
C37 C39 C40 C41 -179.6(4) . . . . ?
C37 C39 C43 N1 8.4(6) . . . . ?
C37 C39 C43 C44 -178.7(4) . . . . ?
C38 C37 C39 C40 61.5(6) . . . . ?
C38 C37 C39 C43 -119.0(5) . . . . ?
C39 C40 C41 C42 -2.1(7) . . . . ?
C39 C43 C44 C42 -1.2(6) . . . . ?
C39 C43 C44 C46 178.2(4) . . . . ?
C40 C39 C43 N1 -172.0(4) . . . . ?
C40 C39 C43 C44 0.9(6) . . . . ?
C40 C41 C42 C44 1.7(7) . . . . ?
C41 C42 C44 C43 -0.1(6) . . . . ?
C41 C42 C44 C46 -179.5(4) . . . . ?
C42 C44 C46 C45 115.4(5) . . . . ?
C42 C44 C46 C47 -114.4(5) . . . . ?
C43 N1 C4 N2 160.0(4) . . . . ?
C43 N1 C4 C3 -19.8(6) . . . . ?
C43 N1 C7 C8 -175.6(3) . . . . ?
C43 C39 C40 C41 0.8(7) . . . . ?
C43 C44 C46 C45 -64.0(6) . . . . ?
C43 C44 C46 C47 66.2(6) . . . . ?
C48 N2 C4 N1 165.3(4) . . . . ?
C48 N2 C4 C3 -15.0(7) . . . . ?
C48 N2 C8 C7 178.2(3) . . . . ?
C48 C49 C50 C51 -0.6(7) . . . . ?
C48 C49 C58 C57 -114.3(5) . . . . ?
C48 C49 C58 C59 122.2(5) . . . . ?
C48 C53 C55 C54 -88.4(6) . . . . ?
C48 C53 C55 C56 146.2(5) . . . . ?
C49 C48 C53 C52 2.8(6) . . . . ?
C49 C48 C53 C55 -176.5(4) . . . . ?
C49 C50 C51 C52 1.7(8) . . . . ?
C50 C49 C58 C57 64.3(6) . . . . ?
C50 C49 C58 C59 -59.2(6) . . . . ?
C50 C51 C52 C53 -0.6(9) . . . . ?
C51 C52 C53 C48 -1.6(7) . . . . ?
C51 C52 C53 C55 177.7(5) . . . . ?
C52 C53 C55 C54 92.3(6) . . . . ?
C52 C53 C55 C56 -33.2(7) . . . . ?
C53 C48 C49 C50 -1.7(6) . . . . ?
C53 C48 C49 C58 176.9(4) . . . . ?
C58 C49 C50 C51 -179.2(5) . . . . ?
C60 C61 C62 C63 1.4(8) . . . . ?
C61 C60 C65 C64 0.3(8) . . . . ?
C61 C62 C63 C64 0.4(8) . . . . ?
C62 C63 C64 C65 -1.9(8) . . . . ?
C62 C63 C64 F3 177.9(5) . . . . ?
C63 C64 C65 C60 1.6(8) . . . . ?
C65 C60 C61 C62 -1.7(9) . . . . ?
F3 C64 C65 C60 -178.2(5) . . . . ?
F4 C60 C61 C62 -173(2) . . . . ?
F4 C60 C65 C64 172(2) . . . . ?
F2 C68 C77 C71 -178.5(12) . . . . ?
F2 C68 C69 C70 178.3(13) . . . . ?
C68 C77 C71 C66 0.0 . . . . ?
C77 C68 C69 C70 0.0 . . . . ?
C77 C71 C66 C70 0.0 . . . . ?
C71 C66 C70 C69 0.0 . . . . ?
C66 C70 C69 C68 0.0 . . . . ?
C69 C68 C77 C71 0.0 . . . . ?
F1 C67 C76 C75 -172.5(19) . . . . ?
C73 C72 C67 F1 173.5(16) . . . . ?
C73 C72 C67 C76 0.0 . . . . ?
C72 C73 C74 C75 0.0 . . . . ?
C72 C67 C76 C75 0.0 . . . . ?
C67 C76 C75 C74 0.0 . . . . ?
C76 C75 C74 C73 0.0 . . . . ?
C74 C73 C72 C67 0.0 . . . . ?
